data_7115384
loop_
_publ_author_name
'Apoorva Upadhyay'
'Saurabh Kumar Singh'
'Chinmoy Das'
'Ranajit Mondol'
'Stuart K. Langley'
'Keith S. Murray'
'Gopalan Rajaraman'
'Maheswaran Shanmugam'

_publ_section_title
;
 Enhancing the effective energy barrier of a Dy(III) SMM using a bridged
 diamagnetic Zn(II) ion
;
_journal_name_full Chem.Commun.
_journal_page_first 8838
_journal_paper_doi 10.1039/C4cc02094D
_journal_volume 50
_journal_year 2014
_chemical_formula_sum 'C28 H26 Dy N5 O13'
_chemical_formula_weight 803.04
_chemical_name_systematic
; 
 ? 
;
_space_group_IT_number 41
_symmetry_cell_setting orthorhombic
_symmetry_space_group_name_Hall 'A 2 -2ab'
_symmetry_space_group_name_H-M 'A b a 2'
_atom_sites_solution_hydrogens geom
_atom_sites_solution_primary direct
_atom_sites_solution_secondary difmap
_audit_creation_method SHELXL-97
_cell_angle_alpha 90.00
_cell_angle_beta 90.00
_cell_angle_gamma 90.00
_cell_formula_units_Z 12
_cell_length_a 17.654(3)
_cell_length_b 54.092(9)
_cell_length_c 9.5502(16)
_cell_measurement_temperature 100(2)
_cell_measurement_theta_max 29.17
_cell_measurement_theta_min 3.01
_cell_volume 9120(3)
_computing_cell_refinement
;
CrystalClear-SM Expert 2.1 b24 (Rigaku, 2012)
;
_computing_data_collection
;
CrystalClear-SM Expert 2.1 b24 (Rigaku, 2012)
;
_computing_data_reduction
;
CrystalClear-SM Expert 2.1 b24 (Rigaku, 2012)
;
_computing_molecular_graphics 'Bruker SHELXTL'
_computing_publication_material 'Bruker SHELXTL'
_computing_structure_refinement 'SHELXL-97 (Sheldrick, 2008)'
_computing_structure_solution 'SHELXS-97 (Sheldrick, 2008)'
_diffrn_ambient_temperature 100(2)
_diffrn_measured_fraction_theta_full 0.992
_diffrn_measured_fraction_theta_max 0.992
_diffrn_measurement_device_type
;
Rigaku Saturn724+ (4x4 bin mode)
;
_diffrn_measurement_method 'profile data from \w-scans'
_diffrn_radiation_monochromator graphite
_diffrn_radiation_source 'fine-focus sealed tube'
_diffrn_radiation_type MoK\a
_diffrn_radiation_wavelength 0.71075
_diffrn_reflns_av_R_equivalents 0.0510
_diffrn_reflns_av_sigmaI/netI 0.0633
_diffrn_reflns_limit_h_max 24
_diffrn_reflns_limit_h_min -20
_diffrn_reflns_limit_k_max 74
_diffrn_reflns_limit_k_min -74
_diffrn_reflns_limit_l_max 12
_diffrn_reflns_limit_l_min -12
_diffrn_reflns_number 33334
_diffrn_reflns_theta_full 29.17
_diffrn_reflns_theta_max 29.17
_diffrn_reflns_theta_min 3.01
_exptl_absorpt_coefficient_mu 2.534
_exptl_absorpt_correction_T_max 0.6312
_exptl_absorpt_correction_T_min 0.6312
_exptl_absorpt_correction_type numerical
_exptl_crystal_colour 'Orange red'
_exptl_crystal_density_diffrn 1.755
_exptl_crystal_density_method 'not measured'
_exptl_crystal_description Block
_exptl_crystal_F_000 4788
_exptl_crystal_size_max 0.20
_exptl_crystal_size_mid 0.20
_exptl_crystal_size_min 0.20
_refine_diff_density_max 2.071
_refine_diff_density_min -1.099
_refine_diff_density_rms 0.131
_refine_ls_abs_structure_details 'Flack H D (1983), Acta Cryst. A39, 876-881'
_refine_ls_abs_structure_Flack -0.008(11)
_refine_ls_extinction_method none
_refine_ls_goodness_of_fit_ref 1.067
_refine_ls_hydrogen_treatment constr
_refine_ls_matrix_type full
_refine_ls_number_parameters 632
_refine_ls_number_reflns 11627
_refine_ls_number_restraints 25
_refine_ls_restrained_S_all 1.067
_refine_ls_R_factor_all 0.0628
_refine_ls_R_factor_gt 0.0494
_refine_ls_shift/su_max 0.001
_refine_ls_shift/su_mean 0.000
_refine_ls_structure_factor_coef Fsqd
_refine_ls_weighting_details 'calc w=1/[\s^2^(Fo^2^)+(0.0342P)^2^+19.6649P] where P=(Fo^2^+2Fc^2^)/3'
_refine_ls_weighting_scheme calc
_refine_ls_wR_factor_gt 0.0941
_refine_ls_wR_factor_ref 0.1015
_reflns_number_gt 9529
_reflns_number_total 11627
_reflns_threshold_expression >2sigma(I)
_cod_data_source_file c4cc02094d2.cif
_cod_data_source_block shelxl_1
_cod_original_sg_symbol_H-M Aba2
_cod_database_code 7115384

loop_
_symmetry_equiv_pos_as_xyz
'x, y, z'
'-x+1/2, y+1/2, z'
'x+1/2, -y+1/2, z'
'-x, -y, z'
'x, y+1/2, z+1/2'
'-x+1/2, y+1, z+1/2'
'x+1/2, -y+1, z+1/2'
'-x, -y+1/2, z+1/2'

loop_
_atom_site_label
_atom_site_type_symbol
_atom_site_fract_x
_atom_site_fract_y
_atom_site_fract_z
_atom_site_U_iso_or_equiv
_atom_site_adp_type
_atom_site_occupancy
_atom_site_symmetry_multiplicity
_atom_site_calc_flag
_atom_site_refinement_flags
Dy1 Dy 0.503158(12) -0.166199(6) 0.63036(3) 0.01758(8) Uani 1 1 d .
Dy2 Dy 0.5000 0.0000 0.43114(5) 0.01227(10) Uani 1 2 d S
O11 O 0.6265(2) -0.16465(7) 0.6974(4) 0.0180(9) Uani 1 1 d .
O12 O 0.6002(2) -0.19826(7) 0.5084(5) 0.0206(9) Uani 1 1 d .
O31 O 0.3834(2) -0.16780(7) 0.7267(5) 0.0175(9) Uani 1 1 d .
O32 O 0.3970(2) -0.13373(7) 0.5369(4) 0.0188(9) Uani 1 1 d .
O41 O 0.5421(2) -0.12187(8) 0.6269(6) 0.0303(10) Uani 1 1 d .
O42 O 0.5049(2) -0.13639(9) 0.8256(7) 0.0296(11) Uani 1 1 d .
O43 O 0.5383(3) -0.09737(9) 0.8079(6) 0.0416(14) Uani 1 1 d .
O51 O 0.4547(3) -0.17747(9) 0.3969(5) 0.0327(12) Uani 1 1 d U
O52 O 0.5464(3) -0.15168(9) 0.4006(5) 0.0335(11) Uani 1 1 d U
O53 O 0.5007(2) -0.16550(15) 0.2014(6) 0.054(2) Uani 1 1 d U
O61 O 0.4533(3) -0.20935(10) 0.6166(8) 0.0610(19) Uani 1 1 d .
O62 O 0.5095(3) -0.19764(14) 0.8124(8) 0.056(2) Uani 1 1 d .
O63 O 0.4653(5) -0.23516(12) 0.7911(10) 0.114(4) Uani 1 1 d .
O112 O 0.4739(2) 0.02648(7) 0.6465(5) 0.0195(9) Uani 1 1 d .
O141 O 0.5597(2) -0.03777(7) 0.3387(5) 0.0244(10) Uani 1 1 d .
O142 O 0.4436(2) -0.04264(7) 0.4029(5) 0.0229(10) Uani 1 1 d .
O143 O 0.4996(3) -0.07190(11) 0.2875(6) 0.046(2) Uani 1 1 d .
O151 O 0.4456(2) -0.00887(8) 0.1941(5) 0.0230(10) Uani 1 1 d .
O153 O 0.5000 0.0000 -0.0030(7) 0.040(2) Uani 1 2 d S
C11 C 0.7615(3) -0.16840(10) 0.6735(7) 0.0186(13) Uani 1 1 d .
C12 C 0.6861(3) -0.17493(9) 0.6386(6) 0.0118(10) Uani 1 1 d .
C13 C 0.6760(3) -0.19313(10) 0.5346(7) 0.0154(12) Uani 1 1 d .
C14 C 0.7360(3) -0.20392(11) 0.4687(7) 0.0190(13) Uani 1 1 d .
H14A H 0.7274 -0.2160 0.3982 0.023 Uiso 1 1 calc R
C15 C 0.8118(3) -0.19722(11) 0.5051(7) 0.0222(14) Uani 1 1 d .
H15A H 0.8538 -0.2048 0.4602 0.027 Uiso 1 1 calc R
C16 C 0.8227(3) -0.17965(10) 0.6058(7) 0.0192(14) Uani 1 1 d .
H16A H 0.8728 -0.1750 0.6303 0.023 Uiso 1 1 calc R
C17 C 0.7755(3) -0.15025(11) 0.7797(6) 0.0173(14) Uani 1 1 d .
H17A H 0.8264 -0.1458 0.8001 0.021 Uiso 1 1 calc R
C18 C 0.7254(3) -0.12116(10) 0.9555(6) 0.0171(12) Uani 1 1 d .
C19 C 0.6581(4) -0.11487(12) 1.0203(8) 0.0289(15) Uani 1 1 d .
H19A H 0.6122 -0.1229 0.9952 0.035 Uiso 1 1 calc R
C20 C 0.6585(4) -0.09647(12) 1.1235(8) 0.0336(16) Uani 1 1 d .
H20A H 0.6126 -0.0917 1.1680 0.040 Uiso 1 1 calc R
C21 C 0.7261(4) -0.08524(11) 1.1605(8) 0.0336(17) Uani 1 1 d .
H21A H 0.7265 -0.0726 1.2296 0.040 Uiso 1 1 calc R
C22 C 0.7934(4) -0.09237(11) 1.0968(7) 0.0268(15) Uani 1 1 d .
H22A H 0.8396 -0.0848 1.1244 0.032 Uiso 1 1 calc R
C23 C 0.7940(4) -0.11038(11) 0.9932(7) 0.0239(14) Uani 1 1 d .
H23A H 0.8399 -0.1152 0.9493 0.029 Uiso 1 1 calc R
C24 C 0.5844(3) -0.21802(11) 0.4098(7) 0.0228(14) Uani 1 1 d .
H24A H 0.6318 -0.2263 0.3843 0.034 Uiso 1 1 calc R
H24B H 0.5608 -0.2111 0.3256 0.034 Uiso 1 1 calc R
H24C H 0.5499 -0.2300 0.4530 0.034 Uiso 1 1 calc R
C31 C 0.2484(3) -0.16631(10) 0.7266(7) 0.0191(13) Uani 1 1 d .
C32 C 0.3204(3) -0.15858(10) 0.6780(6) 0.0162(12) Uani 1 1 d .
C33 C 0.3240(3) -0.14003(9) 0.5741(6) 0.0128(11) Uani 1 1 d .
C34 C 0.2596(3) -0.12991(10) 0.5200(6) 0.0166(12) Uani 1 1 d .
H34A H 0.2630 -0.1174 0.4506 0.020 Uiso 1 1 calc R
C35 C 0.1876(3) -0.13802(11) 0.5668(7) 0.0219(14) Uani 1 1 d .
H35A H 0.1429 -0.1312 0.5271 0.026 Uiso 1 1 calc R
C36 C 0.1824(3) -0.15528(11) 0.6668(6) 0.0172(13) Uani 1 1 d .
H36A H 0.1338 -0.1603 0.6987 0.021 Uiso 1 1 calc R
C37 C 0.2413(3) -0.18387(10) 0.8357(7) 0.0166(12) Uani 1 1 d .
H37A H 0.1922 -0.1887 0.8657 0.020 Uiso 1 1 calc R
C38 C 0.3015(3) -0.21135(10) 1.0062(7) 0.0203(13) Uani 1 1 d .
C39 C 0.3723(3) -0.21574(11) 1.0671(7) 0.0232(14) Uani 1 1 d .
H39A H 0.4161 -0.2074 1.0337 0.028 Uiso 1 1 calc R
C40 C 0.3780(4) -0.23245(11) 1.1770(7) 0.0268(15) Uani 1 1 d .
H40A H 0.4256 -0.2353 1.2204 0.032 Uiso 1 1 calc R
C41 C 0.3148(4) -0.24497(12) 1.2235(8) 0.0346(17) Uani 1 1 d .
H41A H 0.3191 -0.2565 1.2981 0.041 Uiso 1 1 calc R
C42 C 0.2451(4) -0.24080(12) 1.1620(8) 0.0349(18) Uani 1 1 d .
H42A H 0.2019 -0.2497 1.1929 0.042 Uiso 1 1 calc R
C43 C 0.2381(4) -0.22338(12) 1.0539(7) 0.0255(15) Uani 1 1 d .
H43A H 0.1900 -0.2199 1.0141 0.031 Uiso 1 1 calc R
C44 C 0.4063(3) -0.11355(10) 0.4397(7) 0.0234(13) Uani 1 1 d .
H44A H 0.3575 -0.1052 0.4259 0.035 Uiso 1 1 calc R
H44B H 0.4246 -0.1199 0.3498 0.035 Uiso 1 1 calc R
H44C H 0.4431 -0.1017 0.4773 0.035 Uiso 1 1 calc R
C111 C 0.2797(3) 0.00599(9) 0.6764(6) 0.0128(11) Uani 1 1 d .
C112 C 0.3547(3) 0.00919(9) 0.6281(7) 0.0128(10) Uani 1 1 d .
C113 C 0.4016(3) 0.02575(10) 0.7025(6) 0.0146(12) Uani 1 1 d .
C114 C 0.3760(4) 0.03894(10) 0.8151(7) 0.0197(13) Uani 1 1 d .
H11A H 0.4089 0.0500 0.8631 0.024 Uiso 1 1 calc R
C115 C 0.3000(3) 0.03597(10) 0.8593(6) 0.0201(13) Uani 1 1 d .
H11B H 0.2820 0.0452 0.9373 0.024 Uiso 1 1 calc R
C116 C 0.2519(4) 0.02008(11) 0.7918(6) 0.0182(14) Uani 1 1 d .
H11C H 0.2008 0.0185 0.8214 0.022 Uiso 1 1 calc R
C117 C 0.2313(3) -0.01233(9) 0.6166(6) 0.0139(11) Uani 1 1 d .
H11D H 0.1803 -0.0134 0.6472 0.017 Uiso 1 1 calc R
C118 C 0.2168(3) -0.04817(10) 0.4600(7) 0.0151(12) Uani 1 1 d .
C119 C 0.2522(3) -0.05973(10) 0.3480(6) 0.0189(13) Uani 1 1 d .
H11E H 0.2998 -0.0539 0.3154 0.023 Uiso 1 1 calc R
C120 C 0.2179(4) -0.07971(11) 0.2841(6) 0.0194(14) Uani 1 1 d .
H12A H 0.2420 -0.0879 0.2081 0.023 Uiso 1 1 calc R
C121 C 0.1475(3) -0.08782(10) 0.3321(7) 0.0199(13) Uani 1 1 d .
H12B H 0.1229 -0.1012 0.2866 0.024 Uiso 1 1 calc R
C122 C 0.1138(3) -0.07664(11) 0.4441(7) 0.0223(14) Uani 1 1 d .
H12C H 0.0667 -0.0827 0.4778 0.027 Uiso 1 1 calc R
C123 C 0.1478(3) -0.05640(11) 0.5097(7) 0.0174(12) Uani 1 1 d .
H12D H 0.1239 -0.0485 0.5867 0.021 Uiso 1 1 calc R
C124 C 0.5275(3) 0.04156(11) 0.7248(8) 0.0241(14) Uani 1 1 d .
H12E H 0.5014 0.0496 0.8030 0.036 Uiso 1 1 calc R
H12F H 0.5492 0.0542 0.6629 0.036 Uiso 1 1 calc R
H12G H 0.5682 0.0310 0.7613 0.036 Uiso 1 1 calc R
N11 N 0.7209(2) -0.13959(8) 0.8495(5) 0.0160(10) Uani 1 1 d .
H11F H 0.6748 -0.1445 0.8279 0.019 Uiso 1 1 calc R
N31 N 0.3006(3) -0.19366(8) 0.8964(5) 0.0162(10) Uani 1 1 d .
H31A H 0.3450 -0.1887 0.8656 0.019 Uiso 1 1 calc R
N41 N 0.5278(3) -0.11802(10) 0.7551(7) 0.0271(13) Uani 1 1 d .
N51 N 0.5003(3) -0.16556(13) 0.3291(9) 0.0299(14) Uani 1 1 d U
N61 N 0.4782(5) -0.21461(13) 0.7395(13) 0.058(2) Uani 1 1 d .
N111 N 0.2555(2) -0.02755(9) 0.5211(5) 0.0144(10) Uani 1 1 d .
H11G H 0.3017 -0.0248 0.4900 0.017 Uiso 1 1 calc R
N141 N 0.4994(3) -0.05155(10) 0.3430(7) 0.0273(13) Uani 1 1 d .
N151 N 0.5000 0.0000 0.1312(9) 0.0056(12) Uani 1 2 d S
O111 O 0.3813(2) -0.00320(6) 0.5212(4) 0.0123(8) Uiso 1 1 d .

loop_
_atom_site_aniso_label
_atom_site_aniso_U_11
_atom_site_aniso_U_22
_atom_site_aniso_U_33
_atom_site_aniso_U_23
_atom_site_aniso_U_13
_atom_site_aniso_U_12
Dy1 0.01000(12) 0.02234(14) 0.02040(18) 0.00056(11) 0.00008(17) -0.00134(10)
Dy2 0.00852(18) 0.01428(18) 0.0140(2) 0.000 0.000 -0.00125(13)
O11 0.0080(18) 0.022(2) 0.024(2) -0.0060(18) -0.0002(16) 0.0013(15)
O12 0.019(2) 0.017(2) 0.025(3) -0.0056(18) -0.0031(19) -0.0038(16)
O31 0.0076(17) 0.023(2) 0.022(2) 0.0130(19) -0.0001(17) -0.0008(15)
O32 0.0168(19) 0.019(2) 0.021(2) 0.0101(18) 0.0046(18) 0.0025(16)
O41 0.033(2) 0.027(2) 0.030(3) 0.001(2) -0.004(3) -0.0048(18)
O42 0.021(2) 0.024(2) 0.044(3) -0.004(3) 0.003(2) 0.0007(18)
O43 0.033(3) 0.029(3) 0.062(4) -0.017(3) -0.012(3) 0.001(2)
O51 0.023(2) 0.042(3) 0.034(3) -0.016(2) -0.012(2) 0.008(2)
O52 0.025(2) 0.041(3) 0.034(3) 0.010(2) 0.005(2) 0.000(2)
O53 0.021(3) 0.111(6) 0.030(3) -0.029(4) 0.002(2) 0.022(3)
O61 0.069(4) 0.032(3) 0.083(6) -0.004(4) 0.037(4) -0.012(3)
O62 0.018(3) 0.077(5) 0.074(5) 0.047(4) 0.007(3) 0.009(3)
O63 0.151(7) 0.030(4) 0.160(9) 0.039(4) 0.117(7) 0.037(4)
O112 0.0129(17) 0.0204(19) 0.025(3) -0.0100(19) -0.0002(19) -0.0033(15)
O141 0.021(2) 0.020(2) 0.032(3) 0.000(2) 0.012(2) 0.0031(17)
O142 0.017(2) 0.018(2) 0.033(3) -0.0031(19) 0.015(2) -0.0022(16)
O143 0.056(4) 0.016(3) 0.066(6) -0.014(2) 0.027(3) -0.005(2)
O151 0.021(2) 0.024(2) 0.024(3) 0.0004(19) -0.0074(19) -0.0016(18)
O153 0.073(6) 0.038(4) 0.008(4) 0.000 0.000 0.006(4)
C11 0.015(3) 0.018(3) 0.022(4) 0.005(3) 0.002(2) -0.002(2)
C12 0.016(2) 0.009(2) 0.010(3) -0.002(2) 0.003(3) 0.0031(18)
C13 0.010(2) 0.015(3) 0.021(3) 0.003(2) -0.003(2) 0.003(2)
C14 0.022(3) 0.017(3) 0.018(4) -0.002(2) 0.001(2) 0.000(2)
C15 0.021(3) 0.023(3) 0.023(4) 0.005(3) 0.006(3) 0.006(2)
C16 0.013(2) 0.013(2) 0.031(4) 0.004(2) -0.001(3) 0.0024(19)
C17 0.010(3) 0.021(3) 0.021(4) 0.007(2) -0.003(2) -0.001(2)
C18 0.018(3) 0.018(3) 0.015(3) -0.004(2) -0.005(2) 0.000(2)
C19 0.031(4) 0.027(3) 0.029(4) -0.002(3) -0.008(3) 0.005(3)
C20 0.040(4) 0.029(3) 0.032(4) -0.010(3) -0.009(4) 0.015(3)
C21 0.055(5) 0.020(3) 0.026(4) -0.001(3) -0.008(3) 0.010(3)
C22 0.035(3) 0.024(3) 0.021(4) -0.004(3) -0.012(3) -0.005(3)
C23 0.028(3) 0.025(3) 0.019(4) 0.004(3) -0.011(3) -0.004(3)
C24 0.022(3) 0.021(3) 0.026(4) -0.001(3) -0.005(3) -0.002(2)
C31 0.016(3) 0.015(3) 0.026(4) -0.006(3) 0.003(3) 0.000(2)
C32 0.014(3) 0.020(3) 0.015(3) 0.003(2) 0.000(2) 0.003(2)
C33 0.012(2) 0.009(2) 0.018(3) -0.005(2) 0.002(2) -0.0015(19)
C34 0.019(3) 0.016(3) 0.015(3) 0.004(2) -0.003(3) 0.000(2)
C35 0.013(3) 0.020(3) 0.033(4) -0.006(3) -0.002(3) 0.008(2)
C36 0.009(2) 0.028(3) 0.014(3) -0.007(2) 0.004(2) -0.003(2)
C37 0.010(3) 0.020(3) 0.020(3) -0.003(3) 0.009(3) -0.004(2)
C38 0.028(3) 0.015(3) 0.018(3) -0.001(2) 0.004(3) 0.000(2)
C39 0.024(3) 0.021(3) 0.025(4) -0.003(3) 0.005(3) 0.005(2)
C40 0.041(4) 0.025(3) 0.015(3) -0.001(3) 0.001(3) 0.008(3)
C41 0.060(5) 0.021(3) 0.023(4) 0.005(3) 0.006(4) -0.005(3)
C42 0.051(4) 0.022(3) 0.032(5) -0.001(3) 0.014(4) -0.017(3)
C43 0.036(4) 0.026(3) 0.015(4) -0.005(3) 0.007(3) -0.001(3)
C44 0.024(3) 0.020(3) 0.026(4) 0.009(3) 0.004(3) 0.001(2)
C111 0.017(3) 0.012(2) 0.009(3) 0.002(2) 0.004(2) 0.006(2)
C112 0.018(2) 0.011(2) 0.009(3) 0.004(2) -0.001(3) -0.0011(19)
C113 0.012(3) 0.014(2) 0.018(3) 0.001(2) -0.003(2) 0.002(2)
C114 0.032(3) 0.017(3) 0.011(3) -0.005(2) -0.009(3) 0.004(2)
C115 0.029(3) 0.019(3) 0.013(3) -0.002(2) 0.003(3) 0.009(3)
C116 0.016(3) 0.019(3) 0.019(4) 0.003(2) 0.010(2) 0.006(2)
C117 0.014(2) 0.010(2) 0.018(3) 0.001(2) 0.005(2) -0.0003(18)
C118 0.009(2) 0.012(2) 0.024(4) 0.005(2) -0.002(2) 0.003(2)
C119 0.016(2) 0.019(3) 0.022(4) 0.004(2) 0.003(3) 0.000(2)
C120 0.019(3) 0.016(3) 0.023(4) -0.003(2) -0.008(2) 0.003(2)
C121 0.020(3) 0.014(3) 0.025(4) -0.002(3) -0.007(3) 0.000(2)
C122 0.012(3) 0.024(3) 0.031(4) 0.001(3) -0.006(3) -0.004(2)
C123 0.011(3) 0.025(3) 0.016(3) 0.007(3) 0.003(2) 0.007(2)
C124 0.020(3) 0.022(3) 0.030(4) -0.011(3) -0.007(3) -0.008(2)
N11 0.013(2) 0.018(2) 0.017(3) -0.001(2) -0.005(2) -0.0023(18)
N31 0.017(2) 0.016(2) 0.016(3) -0.0005(19) 0.006(2) -0.0035(19)
N41 0.028(3) 0.015(3) 0.038(4) -0.003(2) -0.002(3) 0.001(2)
N51 0.015(3) 0.048(3) 0.027(3) -0.011(3) 0.004(2) 0.016(2)
N61 0.067(5) 0.016(3) 0.092(7) 0.007(4) 0.049(6) 0.012(4)
N111 0.008(2) 0.018(2) 0.017(3) 0.006(2) -0.001(2) -0.0054(17)
N141 0.036(3) 0.020(3) 0.026(4) 0.003(2) 0.020(3) -0.003(2)
N151 0.006(3) 0.010(3) 0.001(3) 0.000 0.000 0.0007(19)

loop_
_atom_type_symbol
_atom_type_description
_atom_type_scat_dispersion_real
_atom_type_scat_dispersion_imag
_atom_type_scat_source
C C 0.0033 0.0016 'International Tables Vol C Tables 4.2.6.8 and 6.1.1.4'
Dy Dy -0.1892 4.4098 'International Tables Vol C Tables 4.2.6.8 and 6.1.1.4'
N N 0.0061 0.0033 'International Tables Vol C Tables 4.2.6.8 and 6.1.1.4'
O O 0.0106 0.0060 'International Tables Vol C Tables 4.2.6.8 and 6.1.1.4'
H H 0.0000 0.0000 'International Tables Vol C Tables 4.2.6.8 and 6.1.1.4'

loop_
_geom_angle_atom_site_label_1
_geom_angle_atom_site_label_2
_geom_angle_atom_site_label_3
_geom_angle
_geom_angle_site_symmetry_1
_geom_angle_site_symmetry_3
O11 Dy1 O31 140.12(16) . .
O11 Dy1 O62 77.30(17) . .
O31 Dy1 O62 74.42(15) . .
O11 Dy1 O52 86.67(15) . .
O31 Dy1 O52 130.85(15) . .
O62 Dy1 O52 148.0(2) . .
O11 Dy1 O42 75.58(14) . .
O31 Dy1 O42 74.58(15) . .
O62 Dy1 O42 85.2(2) . .
O52 Dy1 O42 117.60(18) . .
O11 Dy1 O51 126.65(15) . .
O31 Dy1 O51 91.91(16) . .
O62 Dy1 O51 119.3(2) . .
O52 Dy1 O51 51.53(18) . .
O42 Dy1 O51 148.23(16) . .
O11 Dy1 O41 72.78(14) . .
O31 Dy1 O41 107.10(14) . .
O62 Dy1 O41 131.9(2) . .
O52 Dy1 O41 66.08(18) . .
O42 Dy1 O41 51.53(18) . .
O51 Dy1 O41 108.75(18) . .
O11 Dy1 O61 112.77(19) . .
O31 Dy1 O61 70.31(16) . .
O62 Dy1 O61 53.2(3) . .
O52 Dy1 O61 111.2(2) . .
O42 Dy1 O61 130.9(2) . .
O51 Dy1 O61 66.4(2) . .
O41 Dy1 O61 174.0(2) . .
O11 Dy1 O12 62.43(13) . .
O31 Dy1 O12 136.80(13) . .
O62 Dy1 O12 80.2(2) . .
O52 Dy1 O12 67.81(15) . .
O42 Dy1 O12 137.57(13) . .
O51 Dy1 O12 70.82(14) . .
O41 Dy1 O12 115.86(14) . .
O61 Dy1 O12 66.49(15) . .
O11 Dy1 O32 136.84(13) . .
O31 Dy1 O32 61.56(12) . .
O62 Dy1 O32 135.86(15) . .
O52 Dy1 O32 73.37(14) . .
O42 Dy1 O32 80.46(15) . .
O51 Dy1 O32 67.88(14) . .
O41 Dy1 O32 64.20(13) . .
O61 Dy1 O32 110.10(19) . .
O12 Dy1 O32 135.24(14) . .
O11 Dy1 N61 94.5(2) . .
O31 Dy1 N61 71.24(17) . .
O62 Dy1 N61 26.5(3) . .
O52 Dy1 N61 132.0(2) . .
O42 Dy1 N61 109.0(3) . .
O51 Dy1 N61 92.9(3) . .
O41 Dy1 N61 158.4(3) . .
O61 Dy1 N61 26.7(3) . .
O12 Dy1 N61 70.50(17) . .
O32 Dy1 N61 127.3(2) . .
O11 Dy1 N51 107.34(15) . .
O31 Dy1 N51 112.54(15) . .
O62 Dy1 N51 136.3(3) . .
O52 Dy1 N51 26.74(16) . .
O42 Dy1 N51 138.5(2) . .
O51 Dy1 N51 24.85(16) . .
O41 Dy1 N51 88.8(2) . .
O61 Dy1 N51 87.3(2) . .
O12 Dy1 N51 65.65(15) . .
O32 Dy1 N51 69.63(14) . .
N61 Dy1 N51 111.9(3) . .
O111 Dy2 O111 135.5(2) 4_655 .
O111 Dy2 O141 78.71(14) 4_655 .
O111 Dy2 O141 117.87(13) . .
O111 Dy2 O141 117.87(13) 4_655 4_655
O111 Dy2 O141 78.72(14) . 4_655
O141 Dy2 O141 138.0(2) . 4_655
O111 Dy2 O151 135.26(14) 4_655 .
O111 Dy2 O151 88.53(14) . .
O141 Dy2 O151 71.40(15) . .
O141 Dy2 O151 70.78(15) 4_655 .
O111 Dy2 O151 88.53(14) 4_655 4_655
O111 Dy2 O151 135.26(14) . 4_655
O141 Dy2 O151 70.78(15) . 4_655
O141 Dy2 O151 71.40(15) 4_655 4_655
O151 Dy2 O151 50.7(2) . 4_655
O111 Dy2 O142 118.27(13) 4_655 .
O111 Dy2 O142 66.87(12) . .
O141 Dy2 O142 51.20(13) . .
O141 Dy2 O142 123.38(14) 4_655 .
O151 Dy2 O142 65.02(14) . .
O151 Dy2 O142 103.27(14) 4_655 .
O111 Dy2 O142 66.87(12) 4_655 4_655
O111 Dy2 O142 118.28(13) . 4_655
O141 Dy2 O142 123.37(14) . 4_655
O141 Dy2 O142 51.20(13) 4_655 4_655
O151 Dy2 O142 103.26(15) . 4_655
O151 Dy2 O142 65.02(14) 4_655 4_655
O142 Dy2 O142 167.7(2) . 4_655
O111 Dy2 O112 79.53(13) 4_655 .
O111 Dy2 O112 64.54(13) . .
O141 Dy2 O112 146.42(15) . .
O141 Dy2 O112 75.27(15) 4_655 .
O151 Dy2 O112 140.14(13) . .
O151 Dy2 O112 133.71(14) 4_655 .
O142 Dy2 O112 121.85(13) . .
O142 Dy2 O112 69.18(14) 4_655 .
O111 Dy2 O112 64.54(13) 4_655 4_655
O111 Dy2 O112 79.53(13) . 4_655
O141 Dy2 O112 75.27(15) . 4_655
O141 Dy2 O112 146.42(15) 4_655 4_655
O151 Dy2 O112 133.71(14) . 4_655
O151 Dy2 O112 140.14(13) 4_655 4_655
O142 Dy2 O112 69.17(14) . 4_655
O142 Dy2 O112 121.85(13) 4_655 4_655
O112 Dy2 O112 72.4(2) . 4_655
O111 Dy2 N151 112.26(10) 4_655 .
O111 Dy2 N151 112.27(10) . .
O141 Dy2 N151 68.98(12) . .
O141 Dy2 N151 68.98(12) 4_655 .
O151 Dy2 N151 25.36(10) . .
O151 Dy2 N151 25.36(10) 4_655 .
O142 Dy2 N151 83.87(11) . .
O142 Dy2 N151 83.87(11) 4_655 .
O112 Dy2 N151 143.81(10) . .
O112 Dy2 N151 143.81(10) 4_655 .
O111 Dy2 N141 91.90(13) 4_655 4_655
O111 Dy2 N141 100.71(14) . 4_655
O141 Dy2 N141 133.54(16) . 4_655
O141 Dy2 N141 26.33(13) 4_655 4_655
O151 Dy2 N141 85.61(15) . 4_655
O151 Dy2 N141 63.52(17) 4_655 4_655
O142 Dy2 N141 147.61(15) . 4_655
O142 Dy2 N141 25.03(13) 4_655 4_655
O112 Dy2 N141 72.29(16) . 4_655
O112 Dy2 N141 140.41(16) 4_655 4_655
N151 Dy2 N141 73.20(13) . 4_655
C12 O11 Dy1 129.1(4) . .
C13 O12 C24 116.7(4) . .
C13 O12 Dy1 113.9(3) . .
C24 O12 Dy1 129.0(3) . .
C32 O31 Dy1 128.6(4) . .
C33 O32 C44 117.3(4) . .
C33 O32 Dy1 113.6(3) . .
C44 O32 Dy1 128.5(3) . .
N41 O41 Dy1 95.2(4) . .
N41 O42 Dy1 96.6(4) . .
N51 O51 Dy1 96.9(4) . .
N51 O52 Dy1 95.2(4) . .
N61 O61 Dy1 92.2(5) . .
N61 O62 Dy1 95.3(6) . .
C113 O112 C124 114.6(5) . .
C113 O112 Dy2 117.6(3) . .
C124 O112 Dy2 127.7(3) . .
N141 O141 Dy2 96.5(3) . .
N141 O142 Dy2 95.2(3) . .
N151 O151 Dy2 93.9(4) . .
C16 C11 C12 120.6(5) . .
C16 C11 C17 119.4(5) . .
C12 C11 C17 120.0(5) . .
O11 C12 C13 119.6(5) . .
O11 C12 C11 123.0(5) . .
C13 C12 C11 117.3(5) . .
C14 C13 O12 125.4(5) . .
C14 C13 C12 121.7(5) . .
O12 C13 C12 112.9(5) . .
C13 C14 C15 120.5(6) . .
C13 C14 H14A 119.8 . .
C15 C14 H14A 119.8 . .
C16 C15 C14 118.6(5) . .
C16 C15 H15A 120.7 . .
C14 C15 H15A 120.7 . .
C15 C16 C11 121.3(5) . .
C15 C16 H16A 119.3 . .
C11 C16 H16A 119.3 . .
N11 C17 C11 122.4(5) . .
N11 C17 H17A 118.8 . .
C11 C17 H17A 118.8 . .
C19 C18 C23 121.9(6) . .
C19 C18 N11 116.3(5) . .
C23 C18 N11 121.8(5) . .
C18 C19 C20 119.0(6) . .
C18 C19 H19A 120.5 . .
C20 C19 H19A 120.5 . .
C21 C20 C19 119.7(6) . .
C21 C20 H20A 120.1 . .
C19 C20 H20A 120.1 . .
C20 C21 C22 120.2(6) . .
C20 C21 H21A 119.9 . .
C22 C21 H21A 119.9 . .
C23 C22 C21 120.9(6) . .
C23 C22 H22A 119.6 . .
C21 C22 H22A 119.6 . .
C22 C23 C18 118.2(6) . .
C22 C23 H23A 120.9 . .
C18 C23 H23A 120.9 . .
O12 C24 H24A 109.5 . .
O12 C24 H24B 109.5 . .
H24A C24 H24B 109.5 . .
O12 C24 H24C 109.5 . .
H24A C24 H24C 109.5 . .
H24B C24 H24C 109.5 . .
C37 C31 C32 121.2(5) . .
C37 C31 C36 120.2(5) . .
C32 C31 C36 118.5(5) . .
O31 C32 C33 118.9(5) . .
O31 C32 C31 122.4(5) . .
C33 C32 C31 118.7(5) . .
C34 C33 O32 125.6(5) . .
C34 C33 C32 120.9(5) . .
O32 C33 C32 113.5(5) . .
C33 C34 C35 120.2(6) . .
C33 C34 H34A 119.9 . .
C35 C34 H34A 119.9 . .
C36 C35 C34 120.2(5) . .
C36 C35 H35A 119.9 . .
C34 C35 H35A 119.9 . .
C35 C36 C31 121.4(5) . .
C35 C36 H36A 119.3 . .
C31 C36 H36A 119.3 . .
N31 C37 C31 121.8(5) . .
N31 C37 H37A 119.1 . .
C31 C37 H37A 119.1 . .
C43 C38 C39 120.7(6) . .
C43 C38 N31 123.7(6) . .
C39 C38 N31 115.6(5) . .
C40 C39 C38 119.3(6) . .
C40 C39 H39A 120.4 . .
C38 C39 H39A 120.4 . .
C41 C40 C39 120.3(6) . .
C41 C40 H40A 119.8 . .
C39 C40 H40A 119.8 . .
C40 C41 C42 120.2(7) . .
C40 C41 H41A 119.9 . .
C42 C41 H41A 119.9 . .
C41 C42 C43 120.1(6) . .
C41 C42 H42A 120.0 . .
C43 C42 H42A 120.0 . .
C38 C43 C42 119.4(6) . .
C38 C43 H43A 120.3 . .
C42 C43 H43A 120.3 . .
O32 C44 H44A 109.5 . .
O32 C44 H44B 109.5 . .
H44A C44 H44B 109.5 . .
O32 C44 H44C 109.5 . .
H44A C44 H44C 109.5 . .
H44B C44 H44C 109.5 . .
C112 C111 C116 120.6(5) . .
C112 C111 C117 121.0(5) . .
C116 C111 C117 118.4(5) . .
O111 C112 C113 120.4(5) . .
O111 C112 C111 122.0(5) . .
C113 C112 C111 117.6(5) . .
C114 C113 O112 126.4(5) . .
C114 C113 C112 122.3(5) . .
O112 C113 C112 111.4(5) . .
C113 C114 C115 119.2(6) . .
C113 C114 H11A 120.4 . .
C115 C114 H11A 120.4 . .
C116 C115 C114 121.2(6) . .
C116 C115 H11B 119.4 . .
C114 C115 H11B 119.4 . .
C115 C116 C111 119.1(6) . .
C115 C116 H11C 120.4 . .
C111 C116 H11C 120.4 . .
N111 C117 C111 121.6(5) . .
N111 C117 H11D 119.2 . .
C111 C117 H11D 119.2 . .
C123 C118 C119 121.1(6) . .
C123 C118 N111 122.1(5) . .
C119 C118 N111 116.7(5) . .
C120 C119 C118 119.7(6) . .
C120 C119 H11E 120.1 . .
C118 C119 H11E 120.1 . .
C119 C120 C121 119.4(6) . .
C119 C120 H12A 120.3 . .
C121 C120 H12A 120.3 . .
C122 C121 C120 120.4(5) . .
C122 C121 H12B 119.8 . .
C120 C121 H12B 119.8 . .
C121 C122 C123 120.7(5) . .
C121 C122 H12C 119.6 . .
C123 C122 H12C 119.6 . .
C118 C123 C122 118.5(6) . .
C118 C123 H12D 120.7 . .
C122 C123 H12D 120.7 . .
O112 C124 H12E 109.5 . .
O112 C124 H12F 109.5 . .
H12E C124 H12F 109.5 . .
O112 C124 H12G 109.5 . .
H12E C124 H12G 109.5 . .
H12F C124 H12G 109.5 . .
C17 N11 C18 129.1(5) . .
C17 N11 H11F 115.4 . .
C18 N11 H11F 115.4 . .
C37 N31 C38 127.6(5) . .
C37 N31 H31A 116.2 . .
C38 N31 H31A 116.2 . .
O43 N41 O42 122.6(7) . .
O43 N41 O41 120.7(6) . .
O42 N41 O41 116.6(6) . .
O43 N41 Dy1 179.7(6) . .
O42 N41 Dy1 57.7(4) . .
O41 N41 Dy1 59.0(3) . .
O51 N51 O53 122.4(7) . .
O51 N51 O52 116.1(7) . .
O53 N51 O52 121.4(7) . .
O51 N51 Dy1 58.2(4) . .
O53 N51 Dy1 178.6(4) . .
O52 N51 Dy1 58.1(4) . .
O63 N61 O62 120.5(12) . .
O63 N61 O61 120.0(11) . .
O62 N61 O61 119.1(7) . .
O63 N61 Dy1 177.2(6) . .
O62 N61 Dy1 58.2(4) . .
O61 N61 Dy1 61.0(4) . .
C117 N111 C118 128.5(5) . .
C117 N111 H11G 115.8 . .
C118 N111 H11G 115.8 . .
O143 N141 O142 123.6(5) . .
O143 N141 O141 120.0(5) . .
O142 N141 O141 116.3(5) . .
O143 N141 Dy2 171.1(5) . .
O142 N141 Dy2 59.8(3) . .
O141 N141 Dy2 57.1(3) . .
O151 N151 O151 121.4(8) . 4_655
O151 N151 O153 119.3(4) . .
O151 N151 O153 119.3(4) 4_655 .
O151 N151 Dy2 60.7(4) . .
O151 N151 Dy2 60.7(4) 4_655 .
O153 N151 Dy2 180.0 . .
C112 O111 Dy2 126.0(3) . .

loop_
_geom_bond_atom_site_label_1
_geom_bond_atom_site_label_2
_geom_bond_distance
_geom_bond_site_symmetry_2
Dy1 O11 2.272(4) .
Dy1 O31 2.308(4) .
Dy1 O62 2.434(6) .
Dy1 O52 2.453(5) .
Dy1 O42 2.465(6) .
Dy1 O51 2.465(5) .
Dy1 O41 2.495(4) .
Dy1 O61 2.498(5) .
Dy1 O12 2.702(4) .
Dy1 O32 2.719(4) .
Dy1 N61 2.853(7) .
Dy1 N51 2.878(9) .
Dy2 O111 2.271(4) 4_655
Dy2 O111 2.271(4) .
Dy2 O141 2.463(4) .
Dy2 O141 2.463(4) 4_655
Dy2 O151 2.505(4) .
Dy2 O151 2.505(4) 4_655
Dy2 O142 2.527(4) .
Dy2 O142 2.527(4) 4_655
Dy2 O112 2.548(4) .
Dy2 O112 2.548(4) 4_655
Dy2 N151 2.865(9) .
Dy2 N141 2.913(6) 4_655
O11 C12 1.316(6) .
O12 C13 1.388(6) .
O12 C24 1.451(7) .
O31 C32 1.305(6) .
O32 C33 1.380(6) .
O32 C44 1.442(7) .
O41 N41 1.268(8) .
O42 N41 1.266(8) .
O43 N41 1.239(7) .
O51 N51 1.218(8) .
O52 N51 1.300(8) .
O53 N51 1.219(10) .
O61 N61 1.284(12) .
O62 N61 1.278(12) .
O63 N61 1.237(9) .
O112 C113 1.385(6) .
O112 C124 1.457(7) .
O141 N141 1.301(6) .
O142 N141 1.238(6) .
O143 N141 1.221(8) .
O151 N151 1.230(6) .
O153 N151 1.281(11) .
C11 C16 1.398(8) .
C11 C12 1.416(7) .
C11 C17 1.433(8) .
C12 C13 1.410(8) .
C13 C14 1.363(8) .
C14 C15 1.429(8) .
C14 H14A 0.9500 .
C15 C16 1.366(9) .
C15 H15A 0.9500 .
C16 H16A 0.9500 .
C17 N11 1.306(7) .
C17 H17A 0.9500 .
C18 C19 1.383(9) .
C18 C23 1.391(8) .
C18 N11 1.423(7) .
C19 C20 1.401(9) .
C19 H19A 0.9500 .
C20 C21 1.385(9) .
C20 H20A 0.9500 .
C21 C22 1.390(9) .
C21 H21A 0.9500 .
C22 C23 1.389(8) .
C22 H22A 0.9500 .
C23 H23A 0.9500 .
C24 H24A 0.9800 .
C24 H24B 0.9800 .
C24 H24C 0.9800 .
C31 C37 1.415(8) .
C31 C32 1.416(7) .
C31 C36 1.427(8) .
C32 C33 1.413(8) .
C33 C34 1.364(7) .
C34 C35 1.417(8) .
C34 H34A 0.9500 .
C35 C36 1.339(8) .
C35 H35A 0.9500 .
C36 H36A 0.9500 .
C37 N31 1.308(7) .
C37 H37A 0.9500 .
C38 C43 1.372(8) .
C38 C39 1.399(8) .
C38 N31 1.420(7) .
C39 C40 1.389(8) .
C39 H39A 0.9500 .
C40 C41 1.379(9) .
C40 H40A 0.9500 .
C41 C42 1.381(10) .
C41 H41A 0.9500 .
C42 C43 1.403(9) .
C42 H42A 0.9500 .
C43 H43A 0.9500 .
C44 H44A 0.9800 .
C44 H44B 0.9800 .
C44 H44C 0.9800 .
C111 C112 1.412(7) .
C111 C116 1.426(8) .
C111 C117 1.427(7) .
C112 O111 1.309(7) .
C112 C113 1.412(7) .
C113 C114 1.367(8) .
C114 C115 1.416(8) .
C114 H11A 0.9500 .
C115 C116 1.370(8) .
C115 H11B 0.9500 .
C116 H11C 0.9500 .
C117 N111 1.300(7) .
C117 H11D 0.9500 .
C118 C123 1.381(7) .
C118 C119 1.388(8) .
C118 N111 1.433(7) .
C119 C120 1.381(8) .
C119 H11E 0.9500 .
C120 C121 1.395(8) .
C120 H12A 0.9500 .
C121 C122 1.366(9) .
C121 H12B 0.9500 .
C122 C123 1.397(8) .
C122 H12C 0.9500 .
C123 H12D 0.9500 .
C124 H12E 0.9800 .
C124 H12F 0.9800 .
C124 H12G 0.9800 .
N11 H11F 0.8800 .
N31 H31A 0.8800 .
N111 H11G 0.8800 .
N151 O151 1.230(6) 4_655

loop_
_geom_torsion_atom_site_label_1
_geom_torsion_atom_site_label_2
_geom_torsion_atom_site_label_3
_geom_torsion_atom_site_label_4
_geom_torsion
_geom_torsion_site_symmetry_1
_geom_torsion_site_symmetry_4
O31 Dy1 O11 C12 144.1(4) . .
O62 Dy1 O11 C12 98.4(5) . .
O52 Dy1 O11 C12 -53.7(4) . .
O42 Dy1 O11 C12 -173.3(5) . .
O51 Dy1 O11 C12 -18.8(5) . .
O41 Dy1 O11 C12 -119.7(5) . .
O61 Dy1 O11 C12 58.0(5) . .
O12 Dy1 O11 C12 13.0(4) . .
O32 Dy1 O11 C12 -114.9(4) . .
N61 Dy1 O11 C12 78.2(5) . .
N51 Dy1 O11 C12 -36.5(5) . .
O11 Dy1 O12 C13 -11.5(4) . .
O31 Dy1 O12 C13 -146.7(4) . .
O62 Dy1 O12 C13 -92.2(4) . .
O52 Dy1 O12 C13 86.6(4) . .
O42 Dy1 O12 C13 -20.5(5) . .
O51 Dy1 O12 C13 141.9(4) . .
O41 Dy1 O12 C13 39.8(4) . .
O61 Dy1 O12 C13 -146.2(5) . .
O32 Dy1 O12 C13 118.4(4) . .
N61 Dy1 O12 C13 -117.7(5) . .
N51 Dy1 O12 C13 115.7(4) . .
O11 Dy1 O12 C24 175.5(5) . .
O31 Dy1 O12 C24 40.4(5) . .
O62 Dy1 O12 C24 94.8(5) . .
O52 Dy1 O12 C24 -86.3(5) . .
O42 Dy1 O12 C24 166.5(4) . .
O51 Dy1 O12 C24 -31.0(4) . .
O41 Dy1 O12 C24 -133.1(4) . .
O61 Dy1 O12 C24 40.8(5) . .
O32 Dy1 O12 C24 -54.5(5) . .
N61 Dy1 O12 C24 69.3(5) . .
N51 Dy1 O12 C24 -57.2(5) . .
O11 Dy1 O31 C32 148.0(4) . .
O62 Dy1 O31 C32 -165.7(5) . .
O52 Dy1 O31 C32 -8.3(6) . .
O42 Dy1 O31 C32 105.1(5) . .
O51 Dy1 O31 C32 -45.7(5) . .
O41 Dy1 O31 C32 64.6(5) . .
O61 Dy1 O31 C32 -109.8(5) . .
O12 Dy1 O31 C32 -109.3(5) . .
O32 Dy1 O31 C32 17.7(4) . .
N61 Dy1 O31 C32 -138.1(6) . .
N51 Dy1 O31 C32 -31.5(5) . .
O11 Dy1 O32 C33 -149.5(3) . .
O31 Dy1 O32 C33 -15.2(3) . .
O62 Dy1 O32 C33 -20.0(5) . .
O52 Dy1 O32 C33 144.5(4) . .
O42 Dy1 O32 C33 -92.8(4) . .
O51 Dy1 O32 C33 89.9(4) . .
O41 Dy1 O32 C33 -144.5(4) . .
O61 Dy1 O32 C33 37.4(4) . .
O12 Dy1 O32 C33 113.9(4) . .
N61 Dy1 O32 C33 13.9(5) . .
N51 Dy1 O32 C33 116.5(4) . .
O11 Dy1 O32 C44 40.2(5) . .
O31 Dy1 O32 C44 174.5(5) . .
O62 Dy1 O32 C44 169.8(5) . .
O52 Dy1 O32 C44 -25.8(5) . .
O42 Dy1 O32 C44 96.9(5) . .
O51 Dy1 O32 C44 -80.4(5) . .
O41 Dy1 O32 C44 45.2(5) . .
O61 Dy1 O32 C44 -132.8(5) . .
O12 Dy1 O32 C44 -56.4(5) . .
N61 Dy1 O32 C44 -156.3(5) . .
N51 Dy1 O32 C44 -53.8(5) . .
O11 Dy1 O41 N41 -86.4(4) . .
O31 Dy1 O41 N41 51.8(4) . .
O62 Dy1 O41 N41 -32.4(4) . .
O52 Dy1 O41 N41 179.6(4) . .
O42 Dy1 O41 N41 -1.3(3) . .
O51 Dy1 O41 N41 149.9(4) . .
O61 Dy1 O41 N41 115.3(19) . .
O12 Dy1 O41 N41 -132.8(3) . .
O32 Dy1 O41 N41 97.2(4) . .
N61 Dy1 O41 N41 -30.3(7) . .
N51 Dy1 O41 N41 165.1(4) . .
O11 Dy1 O42 N41 80.6(4) . .
O31 Dy1 O42 N41 -126.2(4) . .
O62 Dy1 O42 N41 158.7(4) . .
O52 Dy1 O42 N41 2.3(4) . .
O51 Dy1 O42 N41 -58.4(5) . .
O41 Dy1 O42 N41 1.3(3) . .
O61 Dy1 O42 N41 -171.6(4) . .
O12 Dy1 O42 N41 88.9(4) . .
O32 Dy1 O42 N41 -63.2(4) . .
N61 Dy1 O42 N41 170.5(4) . .
N51 Dy1 O42 N41 -19.4(4) . .
O11 Dy1 O51 N51 -43.7(4) . .
O31 Dy1 O51 N51 147.2(4) . .
O62 Dy1 O51 N51 -139.6(4) . .
O52 Dy1 O51 N51 3.2(4) . .
O42 Dy1 O51 N51 84.0(5) . .
O41 Dy1 O51 N51 38.4(4) . .
O61 Dy1 O51 N51 -145.3(4) . .
O12 Dy1 O51 N51 -73.3(4) . .
O32 Dy1 O51 N51 89.1(4) . .
N61 Dy1 O51 N51 -141.5(4) . .
O11 Dy1 O52 N51 141.1(4) . .
O31 Dy1 O52 N51 -53.9(4) . .
O62 Dy1 O52 N51 81.7(5) . .
O42 Dy1 O52 N51 -147.0(3) . .
O51 Dy1 O52 N51 -3.0(3) . .
O41 Dy1 O52 N51 -146.2(4) . .
O61 Dy1 O52 N51 28.0(4) . .
O12 Dy1 O52 N51 79.6(4) . .
O32 Dy1 O52 N51 -77.6(3) . .
N61 Dy1 O52 N51 48.0(5) . .
O11 Dy1 O61 N61 50.0(5) . .
O31 Dy1 O61 N61 -87.2(4) . .
O62 Dy1 O61 N61 -2.3(4) . .
O52 Dy1 O61 N61 145.5(4) . .
O42 Dy1 O61 N61 -40.4(5) . .
O51 Dy1 O61 N61 171.5(5) . .
O41 Dy1 O61 N61 -152.5(18) . .
O12 Dy1 O61 N61 93.1(4) . .
O32 Dy1 O61 N61 -135.2(4) . .
N51 Dy1 O61 N61 157.7(4) . .
O11 Dy1 O62 N61 -129.3(5) . .
O31 Dy1 O62 N61 79.1(4) . .
O52 Dy1 O62 N61 -67.6(5) . .
O42 Dy1 O62 N61 154.4(5) . .
O51 Dy1 O62 N61 -4.2(5) . .
O41 Dy1 O62 N61 178.3(4) . .
O61 Dy1 O62 N61 2.3(4) . .
O12 Dy1 O62 N61 -65.6(5) . .
O32 Dy1 O62 N61 83.4(6) . .
N51 Dy1 O62 N61 -27.4(5) . .
O111 Dy2 O112 C113 -155.0(4) 4_655 .
O111 Dy2 O112 C113 -2.0(3) . .
O141 Dy2 O112 C113 -104.7(4) . .
O141 Dy2 O112 C113 82.3(4) 4_655 .
O151 Dy2 O112 C113 50.1(5) . .
O151 Dy2 O112 C113 127.3(4) 4_655 .
O142 Dy2 O112 C113 -38.1(4) . .
O142 Dy2 O112 C113 135.9(4) 4_655 .
O112 Dy2 O112 C113 -88.6(4) 4_655 .
N151 Dy2 O112 C113 91.4(4) . .
N141 Dy2 O112 C113 109.6(4) 4_655 .
O111 Dy2 O112 C124 21.1(5) 4_655 .
O111 Dy2 O112 C124 174.1(5) . .
O141 Dy2 O112 C124 71.5(5) . .
O141 Dy2 O112 C124 -101.6(5) 4_655 .
O151 Dy2 O112 C124 -133.8(4) . .
O151 Dy2 O112 C124 -56.6(5) 4_655 .
O142 Dy2 O112 C124 138.0(4) . .
O142 Dy2 O112 C124 -48.0(4) 4_655 .
O112 Dy2 O112 C124 87.5(5) 4_655 .
N151 Dy2 O112 C124 -92.5(5) . .
N141 Dy2 O112 C124 -74.3(5) 4_655 .
O111 Dy2 O141 N141 146.1(4) 4_655 .
O111 Dy2 O141 N141 10.3(4) . .
O141 Dy2 O141 N141 -94.5(4) 4_655 .
O151 Dy2 O141 N141 -67.6(4) . .
O151 Dy2 O141 N141 -121.5(4) 4_655 .
O142 Dy2 O141 N141 4.8(4) . .
O142 Dy2 O141 N141 -161.5(4) 4_655 .
O112 Dy2 O141 N141 95.6(4) . .
O112 Dy2 O141 N141 79.8(4) 4_655 .
N151 Dy2 O141 N141 -94.5(4) . .
N141 Dy2 O141 N141 -132.1(4) 4_655 .
O111 Dy2 O142 N141 -49.2(4) 4_655 .
O111 Dy2 O142 N141 -179.8(4) . .
O141 Dy2 O142 N141 -5.1(4) . .
O141 Dy2 O142 N141 122.6(4) 4_655 .
O151 Dy2 O142 N141 80.5(4) . .
O151 Dy2 O142 N141 46.3(4) 4_655 .
O142 Dy2 O142 N141 62.8(4) 4_655 .
O112 Dy2 O142 N141 -144.5(4) . .
O112 Dy2 O142 N141 -92.6(4) 4_655 .
N151 Dy2 O142 N141 62.8(4) . .
N141 Dy2 O142 N141 107.4(6) 4_655 .
O111 Dy2 O151 N151 -29.3(3) 4_655 .
O111 Dy2 O151 N151 159.9(2) . .
O141 Dy2 O151 N151 -80.0(2) . .
O141 Dy2 O151 N151 81.3(2) 4_655 .
O151 Dy2 O151 N151 0.0 4_655 .
O142 Dy2 O151 N151 -135.1(3) . .
O142 Dy2 O151 N151 41.1(2) 4_655 .
O112 Dy2 O151 N151 114.4(2) . .
O112 Dy2 O151 N151 -126.2(2) 4_655 .
N141 Dy2 O151 N151 59.0(2) 4_655 .
Dy1 O11 C12 C13 -12.9(7) . .
Dy1 O11 C12 C11 166.4(4) . .
C16 C11 C12 O11 -178.9(5) . .
C17 C11 C12 O11 1.5(9) . .
C16 C11 C12 C13 0.4(8) . .
C17 C11 C12 C13 -179.2(5) . .
C24 O12 C13 C14 4.7(9) . .
Dy1 O12 C13 C14 -169.2(5) . .
C24 O12 C13 C12 -175.8(5) . .
Dy1 O12 C13 C12 10.3(6) . .
O11 C12 C13 C14 178.6(5) . .
C11 C12 C13 C14 -0.7(8) . .
O11 C12 C13 O12 -0.9(8) . .
C11 C12 C13 O12 179.8(5) . .
O12 C13 C14 C15 -179.7(6) . .
C12 C13 C14 C15 0.8(9) . .
C13 C14 C15 C16 -0.7(9) . .
C14 C15 C16 C11 0.4(9) . .
C12 C11 C16 C15 -0.3(9) . .
C17 C11 C16 C15 179.3(6) . .
C16 C11 C17 N11 -178.0(5) . .
C12 C11 C17 N11 1.5(9) . .
C23 C18 C19 C20 2.3(10) . .
N11 C18 C19 C20 -178.7(6) . .
C18 C19 C20 C21 -1.1(10) . .
C19 C20 C21 C22 -0.8(10) . .
C20 C21 C22 C23 1.5(10) . .
C21 C22 C23 C18 -0.3(9) . .
C19 C18 C23 C22 -1.6(9) . .
N11 C18 C23 C22 179.4(5) . .
Dy1 O31 C32 C33 -18.0(8) . .
Dy1 O31 C32 C31 162.7(4) . .
C37 C31 C32 O31 2.7(9) . .
C36 C31 C32 O31 -179.7(5) . .
C37 C31 C32 C33 -176.6(5) . .
C36 C31 C32 C33 1.0(8) . .
C44 O32 C33 C34 4.6(8) . .
Dy1 O32 C33 C34 -166.8(5) . .
C44 O32 C33 C32 -175.1(5) . .
Dy1 O32 C33 C32 13.4(6) . .
O31 C32 C33 C34 179.8(5) . .
C31 C32 C33 C34 -0.9(8) . .
O31 C32 C33 O32 -0.4(8) . .
C31 C32 C33 O32 178.9(5) . .
O32 C33 C34 C35 179.9(5) . .
C32 C33 C34 C35 -0.4(9) . .
C33 C34 C35 C36 1.5(9) . .
C34 C35 C36 C31 -1.3(9) . .
C37 C31 C36 C35 177.7(6) . .
C32 C31 C36 C35 0.1(8) . .
C32 C31 C37 N31 0.2(9) . .
C36 C31 C37 N31 -177.4(5) . .
C43 C38 C39 C40 -0.1(9) . .
N31 C38 C39 C40 178.8(5) . .
C38 C39 C40 C41 1.4(9) . .
C39 C40 C41 C42 -0.6(10) . .
C40 C41 C42 C43 -1.4(11) . .
C39 C38 C43 C42 -2.0(9) . .
N31 C38 C43 C42 179.2(6) . .
C41 C42 C43 C38 2.7(10) . .
C116 C111 C112 O111 -179.0(5) . .
C117 C111 C112 O111 4.6(8) . .
C116 C111 C112 C113 3.2(8) . .
C117 C111 C112 C113 -173.1(5) . .
C124 O112 C113 C114 4.9(8) . .
Dy2 O112 C113 C114 -178.4(5) . .
C124 O112 C113 C112 -175.0(5) . .
Dy2 O112 C113 C112 1.6(6) . .
O111 C112 C113 C114 -179.6(5) . .
C111 C112 C113 C114 -1.8(8) . .
O111 C112 C113 O112 0.3(7) . .
C111 C112 C113 O112 178.1(5) . .
O112 C113 C114 C115 -179.9(5) . .
C112 C113 C114 C115 0.1(9) . .
C113 C114 C115 C116 0.3(9) . .
C114 C115 C116 C111 1.1(9) . .
C112 C111 C116 C115 -2.9(8) . .
C117 C111 C116 C115 173.6(5) . .
C112 C111 C117 N111 3.7(8) . .
C116 C111 C117 N111 -172.8(5) . .
C123 C118 C119 C120 0.4(9) . .
N111 C118 C119 C120 -179.9(5) . .
C118 C119 C120 C121 0.8(9) . .
C119 C120 C121 C122 -2.1(9) . .
C120 C121 C122 C123 2.2(9) . .
C119 C118 C123 C122 -0.3(8) . .
N111 C118 C123 C122 180.0(5) . .
C121 C122 C123 C118 -1.0(9) . .
C11 C17 N11 C18 -179.0(5) . .
C19 C18 N11 C17 -174.3(6) . .
C23 C18 N11 C17 4.7(9) . .
C31 C37 N31 C38 -180.0(5) . .
C43 C38 N31 C37 8.8(10) . .
C39 C38 N31 C37 -170.1(6) . .
Dy1 O42 N41 O43 179.9(6) . .
Dy1 O42 N41 O41 -2.3(6) . .
Dy1 O41 N41 O43 -179.9(5) . .
Dy1 O41 N41 O42 2.3(6) . .
O11 Dy1 N41 O43 103(100) . .
O31 Dy1 N41 O43 -114(100) . .
O62 Dy1 N41 O43 173(100) . .
O52 Dy1 N41 O43 17(100) . .
O42 Dy1 N41 O43 -165(100) . .
O51 Dy1 N41 O43 -21(100) . .
O41 Dy1 N41 O43 17(100) . .
O61 Dy1 N41 O43 -149(100) . .
O12 Dy1 N41 O43 79(100) . .
O32 Dy1 N41 O43 -54(100) . .
N61 Dy1 N41 O43 -178(100) . .
N51 Dy1 N41 O43 1(100) . .
O11 Dy1 N41 O42 -92.0(4) . .
O31 Dy1 N41 O42 51.1(4) . .
O62 Dy1 N41 O42 -22.5(4) . .
O52 Dy1 N41 O42 -178.0(4) . .
O51 Dy1 N41 O42 144.0(3) . .
O41 Dy1 N41 O42 -177.6(6) . .
O61 Dy1 N41 O42 15.9(7) . .
O12 Dy1 N41 O42 -116.2(3) . .
O32 Dy1 N41 O42 110.5(4) . .
N61 Dy1 N41 O42 -12.6(5) . .
N51 Dy1 N41 O42 166.1(3) . .
O11 Dy1 N41 O41 85.5(4) . .
O31 Dy1 N41 O41 -131.3(4) . .
O62 Dy1 N41 O41 155.1(3) . .
O52 Dy1 N41 O41 -0.4(4) . .
O42 Dy1 N41 O41 177.6(6) . .
O51 Dy1 N41 O41 -38.4(4) . .
O61 Dy1 N41 O41 -166.5(5) . .
O12 Dy1 N41 O41 61.3(4) . .
O32 Dy1 N41 O41 -71.9(3) . .
N61 Dy1 N41 O41 165.0(4) . .
N51 Dy1 N41 O41 -16.3(4) . .
Dy1 O51 N51 O53 178.6(5) . .
Dy1 O51 N51 O52 -5.2(6) . .
Dy1 O52 N51 O51 5.2(6) . .
Dy1 O52 N51 O53 -178.5(5) . .
O11 Dy1 N51 O51 144.5(4) . .
O31 Dy1 N51 O51 -35.9(4) . .
O62 Dy1 N51 O51 54.9(4) . .
O52 Dy1 N51 O51 -174.5(6) . .
O42 Dy1 N51 O51 -127.9(4) . .
O41 Dy1 N51 O51 -143.9(4) . .
O61 Dy1 N51 O51 31.5(4) . .
O12 Dy1 N51 O51 96.8(4) . .
O32 Dy1 N51 O51 -81.1(4) . .
N61 Dy1 N51 O51 42.1(4) . .
O11 Dy1 N51 O53 26(26) . .
O31 Dy1 N51 O53 -154(100) . .
O62 Dy1 N51 O53 -63(26) . .
O52 Dy1 N51 O53 67(26) . .
O42 Dy1 N51 O53 114(26) . .
O51 Dy1 N51 O53 -118(27) . .
O41 Dy1 N51 O53 98(26) . .
O61 Dy1 N51 O53 -87(26) . .
O12 Dy1 N51 O53 -21(26) . .
O32 Dy1 N51 O53 161(100) . .
N61 Dy1 N51 O53 -76(26) . .
O11 Dy1 N51 O52 -41.0(4) . .
O31 Dy1 N51 O52 138.6(3) . .
O62 Dy1 N51 O52 -130.6(4) . .
O42 Dy1 N51 O52 46.6(4) . .
O51 Dy1 N51 O52 174.5(6) . .
O41 Dy1 N51 O52 30.5(4) . .
O61 Dy1 N51 O52 -154.0(4) . .
O12 Dy1 N51 O52 -88.7(3) . .
O32 Dy1 N51 O52 93.4(4) . .
N61 Dy1 N51 O52 -143.4(4) . .
Dy1 O62 N61 O63 -177.1(7) . .
Dy1 O62 N61 O61 -4.1(8) . .
Dy1 O61 N61 O63 177.0(7) . .
Dy1 O61 N61 O62 4.0(7) . .
O11 Dy1 N61 O63 112(21) . .
O31 Dy1 N61 O63 -30(21) . .
O62 Dy1 N61 O63 63(21) . .
O52 Dy1 N61 O63 -159(21) . .
O42 Dy1 N61 O63 35(22) . .
O51 Dy1 N61 O63 -121(21) . .
O41 Dy1 N61 O63 59(22) . .
O61 Dy1 N61 O63 -113(22) . .
O12 Dy1 N61 O63 170(22) . .
O32 Dy1 N61 O63 -57(22) . .
N51 Dy1 N61 O63 -137(21) . .
O11 Dy1 N61 O62 49.2(5) . .
O31 Dy1 N61 O62 -92.6(5) . .
O52 Dy1 N61 O62 138.8(4) . .
O42 Dy1 N61 O62 -27.1(5) . .
O51 Dy1 N61 O62 176.3(5) . .
O41 Dy1 N61 O62 -3.4(8) . .
O61 Dy1 N61 O62 -175.9(8) . .
O12 Dy1 N61 O62 107.8(5) . .
O32 Dy1 N61 O62 -119.5(5) . .
N51 Dy1 N61 O62 160.0(4) . .
O11 Dy1 N61 O61 -134.9(4) . .
O31 Dy1 N61 O61 83.3(4) . .
O62 Dy1 N61 O61 175.9(8) . .
O52 Dy1 N61 O61 -45.3(5) . .
O42 Dy1 N61 O61 148.8(4) . .
O51 Dy1 N61 O61 -7.8(4) . .
O41 Dy1 N61 O61 172.5(4) . .
O12 Dy1 N61 O61 -76.2(4) . .
O32 Dy1 N61 O61 56.4(5) . .
N51 Dy1 N61 O61 -24.1(5) . .
C111 C117 N111 C118 173.9(5) . .
C123 C118 N111 C117 -7.7(9) . .
C119 C118 N111 C117 172.6(5) . .
Dy2 O142 N141 O143 -170.3(7) . .
Dy2 O142 N141 O141 8.4(6) . .
Dy2 O141 N141 O143 170.1(6) . .
Dy2 O141 N141 O142 -8.6(6) . .
O111 Dy2 N141 O143 -108(3) 4_655 .
O111 Dy2 N141 O143 115(3) . .
O141 Dy2 N141 O143 -74(3) . .
O141 Dy2 N141 O143 39(3) 4_655 .
O151 Dy2 N141 O143 28(3) . .
O151 Dy2 N141 O143 -20(3) 4_655 .
O142 Dy2 N141 O143 115(3) . .
O142 Dy2 N141 O143 -45(3) 4_655 .
O112 Dy2 N141 O143 166(3) . .
O112 Dy2 N141 O143 -167(3) 4_655 .
N151 Dy2 N141 O143 2(3) . .
N141 Dy2 N141 O143 2(3) 4_655 .
O111 Dy2 N141 O142 137.3(4) 4_655 .
O111 Dy2 N141 O142 0.2(4) . .
O141 Dy2 N141 O142 171.0(7) . .
O141 Dy2 N141 O142 -76.0(4) 4_655 .
O151 Dy2 N141 O142 -87.2(4) . .
O151 Dy2 N141 O142 -135.1(4) 4_655 .
O142 Dy2 N141 O142 -159.4(4) 4_655 .
O112 Dy2 N141 O142 50.8(5) . .
O112 Dy2 N141 O142 78.6(4) 4_655 .
N151 Dy2 N141 O142 -112.5(4) . .
N141 Dy2 N141 O142 -112.5(4) 4_655 .
O111 Dy2 N141 O141 -33.8(4) 4_655 .
O111 Dy2 N141 O141 -170.9(4) . .
O141 Dy2 N141 O141 112.9(5) 4_655 .
O151 Dy2 N141 O141 101.7(4) . .
O151 Dy2 N141 O141 53.9(4) 4_655 .
O142 Dy2 N141 O141 -171.0(7) . .
O142 Dy2 N141 O141 29.6(6) 4_655 .
O112 Dy2 N141 O141 -120.3(4) . .
O112 Dy2 N141 O141 -92.5(4) 4_655 .
N151 Dy2 N141 O141 76.4(4) . .
N141 Dy2 N141 O141 76.4(4) 4_655 .
Dy2 O151 N151 O151 0.0 . 4_655
Dy2 O151 N151 O153 180.0 . .
O111 Dy2 N151 O151 158.2(2) 4_655 .
O111 Dy2 N151 O151 -21.8(2) . .
O141 Dy2 N151 O151 90.7(2) . .
O141 Dy2 N151 O151 -89.3(2) 4_655 .
O151 Dy2 N151 O151 -180.0 4_655 .
O142 Dy2 N151 O151 40.1(2) . .
O142 Dy2 N151 O151 -139.9(2) 4_655 .
O112 Dy2 N151 O151 -98.7(3) . .
O112 Dy2 N151 O151 81.3(3) 4_655 .
N141 Dy2 N151 O151 -116.8(3) 4_655 .
O111 Dy2 N151 O151 -21.8(2) 4_655 4_655
O111 Dy2 N151 O151 158.2(2) . 4_655
O141 Dy2 N151 O151 -89.3(2) . 4_655
O141 Dy2 N151 O151 90.7(2) 4_655 4_655
O151 Dy2 N151 O151 180.0 . 4_655
O142 Dy2 N151 O151 -139.9(2) . 4_655
O142 Dy2 N151 O151 40.1(2) 4_655 4_655
O112 Dy2 N151 O151 81.3(3) . 4_655
O112 Dy2 N151 O151 -98.7(3) 4_655 4_655
N141 Dy2 N151 O151 63.2(3) 4_655 4_655
O111 Dy2 N151 O153 5(100) 4_655 .
O111 Dy2 N151 O153 -175(100) . .
O141 Dy2 N151 O153 -63(100) . .
O141 Dy2 N151 O153 117(100) 4_655 .
O151 Dy2 N151 O153 -153(100) . .
O151 Dy2 N151 O153 27(100) 4_655 .
O142 Dy2 N151 O153 -113(100) . .
O142 Dy2 N151 O153 67(100) 4_655 .
O112 Dy2 N151 O153 108(100) . .
O112 Dy2 N151 O153 -72(100) 4_655 .
N141 Dy2 N151 O153 90(100) 4_655 .
C113 C112 O111 Dy2 -2.5(7) . .
C111 C112 O111 Dy2 179.8(4) . .
O111 Dy2 O111 C112 41.9(4) 4_655 .
O141 Dy2 O111 C112 144.7(4) . .
O141 Dy2 O111 C112 -76.6(4) 4_655 .
O151 Dy2 O111 C112 -147.2(4) . .
O151 Dy2 O111 C112 -125.0(4) 4_655 .
O142 Dy2 O111 C112 149.4(4) . .
O142 Dy2 O111 C112 -43.0(4) 4_655 .
O112 Dy2 O111 C112 2.4(4) . .
O112 Dy2 O111 C112 77.7(4) 4_655 .
N151 Dy2 O111 C112 -138.1(4) . .
N141 Dy2 O111 C112 -62.0(4) 4_655 .
